data_7226493
loop_
_publ_author_name
'Salunke-Gawali, Sunita'
'Agarwal, Gunjan'
'Lande, Deepali N.'
'Chakravarty, Debamitra'
'Gejji, Shridhar P.'
'Patil, Amit Shrinivas'
'Gosavi, Prajkta'

_publ_section_title
;
 Bromine substituted aminonaphthoquinones: Synthesis, Characterization,
 DFT and metal ion binding studies&#x2020;
;
_journal_name_full 'RSC Adv.'
_journal_paper_doi 10.1039/C6RA20970J
_journal_year 2016
_chemical_formula_moiety 'C16 H11 Br N2 O2'
_chemical_formula_sum 'C16 H11 Br N2 O2'
_chemical_formula_weight 343.18
_chemical_name_systematic
; 
 ? 
;
_space_group_IT_number 14
_symmetry_cell_setting monoclinic
_symmetry_space_group_name_Hall '-P 2ybc'
_symmetry_space_group_name_H-M 'P 1 21/c 1'
_atom_sites_solution_hydrogens geom
_atom_sites_solution_primary direct
_atom_sites_solution_secondary difmap
_audit_creation_method SHELXL-97
_audit_update_record
;
2016-01-12 deposited with the CCDC.
2016-09-01 downloaded from the CCDC.
;
_cell_angle_alpha 90.0000(6)
_cell_angle_beta 109.1800(5)
_cell_angle_gamma 90.0000(6)
_cell_formula_units_Z 4
_cell_length_a 12.9287(2)
_cell_length_b 7.70260(10)
_cell_length_c 14.6188(2)
_cell_measurement_reflns_used 9927
_cell_measurement_temperature 296(2)
_cell_measurement_theta_max 27.86
_cell_measurement_theta_min 2.95
_cell_volume 1375.00(3)
_computing_cell_refinement 'Bruker SAINT'
_computing_data_collection 'Bruker APEX2'
_computing_data_reduction 'Bruker SAINT'
_computing_molecular_graphics 'Bruker SHELXTL'
_computing_publication_material 'Bruker SHELXTL'
_computing_structure_refinement 'SHELXL-2014 (Sheldrick 2014)'
_computing_structure_solution 'SHELXS-97 (Sheldrick 2008)'
_diffrn_ambient_temperature 296(2)
_diffrn_measured_fraction_theta_full 1.000
_diffrn_measured_fraction_theta_max 1.000
_diffrn_measurement_device_type 'Bruker PHOTON 100 CMOS'
_diffrn_measurement_method '\f and \w scans'
_diffrn_radiation_monochromator graphite
_diffrn_radiation_source 'fine-focus sealed tube'
_diffrn_radiation_type MoK\a
_diffrn_radiation_wavelength 0.71073
_diffrn_reflns_av_R_equivalents 0.0720
_diffrn_reflns_av_sigmaI/netI 0.0220
_diffrn_reflns_limit_h_max 15
_diffrn_reflns_limit_h_min -15
_diffrn_reflns_limit_k_max 9
_diffrn_reflns_limit_k_min -9
_diffrn_reflns_limit_l_max 17
_diffrn_reflns_limit_l_min -17
_diffrn_reflns_number 47061
_diffrn_reflns_theta_full 25.00
_diffrn_reflns_theta_max 25.00
_diffrn_reflns_theta_min 2.87
_exptl_absorpt_coefficient_mu 2.995
_exptl_absorpt_correction_T_max 0.5956
_exptl_absorpt_correction_T_min 0.5144
_exptl_absorpt_correction_type multi-scan
_exptl_absorpt_process_details 'Bruker SADABS'
_exptl_crystal_colour brown
_exptl_crystal_density_diffrn 1.658
_exptl_crystal_density_method 'not measured'
_exptl_crystal_description PLATE
_exptl_crystal_F_000 688
_exptl_crystal_size_max 0.26
_exptl_crystal_size_mid 0.24
_exptl_crystal_size_min 0.19
_refine_diff_density_max 0.486
_refine_diff_density_min -0.688
_refine_diff_density_rms 0.070
_refine_ls_extinction_coef 0.0036(7)
_refine_ls_extinction_expression Fc^*^=kFc[1+0.001xFc^2^\l^3^/sin(2\q)]^-1/4^
_refine_ls_extinction_method SHELXL
_refine_ls_goodness_of_fit_ref 1.075
_refine_ls_hydrogen_treatment riding
_refine_ls_matrix_type full
_refine_ls_number_parameters 191
_refine_ls_number_reflns 2413
_refine_ls_number_restraints 0
_refine_ls_restrained_S_all 1.075
_refine_ls_R_factor_all 0.0468
_refine_ls_R_factor_gt 0.0419
_refine_ls_shift/su_max 0.001
_refine_ls_shift/su_mean 0.000
_refine_ls_structure_factor_coef Fsqd
_refine_ls_weighting_details 'calc w=1/[\s^2^(Fo^2^)+(0.0508P)^2^+2.4096P] where P=(Fo^2^+2Fc^2^)/3'
_refine_ls_weighting_scheme calc
_refine_ls_wR_factor_gt 0.1073
_refine_ls_wR_factor_ref 0.1108
_reflns_number_gt 2179
_reflns_number_total 2413
_reflns_threshold_expression >2sigma(I)
_cod_data_source_file c6ra20970j2.cif
_cod_data_source_block mo_dbrnq3mpa_0m
_cod_depositor_comments
;
The following automatic conversions were performed:

'_symmetry_cell_setting' value 'Monoclinic' changed to 'monoclinic'
according to
/usr/data/users/saulius/crontab/automatic-downloads/rss-feeds/RSC/lib/dictionaries/cif_core.dic
dictionary named 'cif_core.dic' version 2.4.2 from 2011-04-26.

Automatic conversion script
Id: cif_fix_values 4268 2015-11-12 08:31:59Z antanas 
;
_cod_original_sg_symbol_H-M P2(1)/c
_cod_database_code 7226493

loop_
_symmetry_equiv_pos_as_xyz
'x, y, z'
'-x, y+1/2, -z+1/2'
'-x, -y, -z'
'x, -y-1/2, z-1/2'

loop_
_atom_site_label
_atom_site_type_symbol
_atom_site_fract_x
_atom_site_fract_y
_atom_site_fract_z
_atom_site_U_iso_or_equiv
_atom_site_adp_type
_atom_site_occupancy
_atom_site_symmetry_multiplicity
_atom_site_calc_flag
_atom_site_refinement_flags
Br1 Br 0.30107(3) -0.03797(6) 0.84682(3) 0.0544(2) Uani 1 1 d .
O2 O -0.0133(2) 0.3799(3) 0.8605(2) 0.0585(8) Uani 1 1 d .
O3 O 0.1326(2) -0.2667(3) 0.8691(2) 0.0523(7) Uani 1 1 d .
N1 N 0.1861(2) 0.3503(4) 0.8644(2) 0.0362(7) Uani 1 1 d .
H1 H 0.1435 0.4392 0.8511 0.043 Uiso 1 1 calc R
N2 N 0.4043(4) 0.5747(6) 1.1370(3) 0.0738(12) Uani 1 1 d .
C1 C 0.0998(3) -0.1173(4) 0.8684(2) 0.0333(7) Uani 1 1 d .
C2 C 0.1667(3) 0.0305(4) 0.8615(2) 0.0328(7) Uani 1 1 d .
C3 C 0.1345(3) 0.1992(4) 0.8642(2) 0.0286(7) Uani 1 1 d .
C4 C 0.0190(3) 0.2312(4) 0.8646(2) 0.0327(7) Uani 1 1 d .
C5 C -0.1554(3) 0.1142(5) 0.8718(3) 0.0415(8) Uani 1 1 d .
H5 H -0.1818 0.2272 0.8682 0.050 Uiso 1 1 calc R
C6 C -0.2207(3) -0.0238(5) 0.8796(3) 0.0474(9) Uani 1 1 d .
H6 H -0.2906 -0.0037 0.8822 0.057 Uiso 1 1 calc R
C7 C -0.1812(3) -0.1917(5) 0.8837(3) 0.0451(9) Uani 1 1 d .
H7 H -0.2253 -0.2846 0.8881 0.054 Uiso 1 1 calc R
C8 C -0.0772(3) -0.2222(5) 0.8811(2) 0.0405(8) Uani 1 1 d .
H8 H -0.0512 -0.3353 0.8841 0.049 Uiso 1 1 calc R
C9 C -0.0110(3) -0.0838(4) 0.8739(2) 0.0307(7) Uani 1 1 d .
C10 C -0.0515(3) 0.0840(4) 0.8693(2) 0.0308(7) Uani 1 1 d .
C11 C 0.3009(3) 0.3910(5) 0.8831(3) 0.0395(8) Uani 1 1 d .
H11A H 0.3066 0.4974 0.8496 0.047 Uiso 1 1 calc R
H11B H 0.3346 0.2986 0.8577 0.047 Uiso 1 1 calc R
C12 C 0.3617(3) 0.4125(5) 0.9897(2) 0.0350(7) Uani 1 1 d .
C13 C 0.4293(3) 0.2838(6) 1.0442(3) 0.0502(10) Uani 1 1 d .
H13 H 0.4390 0.1835 1.0126 0.060 Uiso 1 1 calc R
C14 C 0.4807(3) 0.2951(6) 1.1385(3) 0.0470(9) Uani 1 1 d .
H14 H 0.5246 0.2051 1.1725 0.056 Uiso 1 1 calc R
C15 C 0.4677(3) 0.4374(7) 1.1824(3) 0.0585(12) Uani 1 1 d .
H15 H 0.5040 0.4458 1.2487 0.070 Uiso 1 1 calc R
C16 C 0.3500(3) 0.5607(5) 1.0380(3) 0.0473(9) Uani 1 1 d .
H16 H 0.3060 0.6511 1.0045 0.057 Uiso 1 1 calc R

loop_
_atom_site_aniso_label
_atom_site_aniso_U_11
_atom_site_aniso_U_22
_atom_site_aniso_U_33
_atom_site_aniso_U_23
_atom_site_aniso_U_13
_atom_site_aniso_U_12
Br1 0.0461(3) 0.0461(3) 0.0791(3) -0.0119(2) 0.0317(2) 0.00267(17)
O2 0.0459(16) 0.0223(14) 0.102(2) -0.0012(14) 0.0164(15) 0.0047(12)
O3 0.0570(17) 0.0225(13) 0.0801(19) -0.0009(12) 0.0262(15) 0.0084(12)
N1 0.0364(15) 0.0247(14) 0.0417(15) 0.0025(12) 0.0050(12) -0.0043(12)
N2 0.069(3) 0.078(3) 0.070(3) -0.010(2) 0.017(2) -0.010(2)
C1 0.0427(19) 0.0231(17) 0.0321(16) 0.0001(13) 0.0095(14) 0.0021(14)
C2 0.0349(17) 0.0305(17) 0.0333(16) -0.0012(13) 0.0114(14) 0.0039(14)
C3 0.0317(16) 0.0285(16) 0.0216(14) -0.0002(12) 0.0035(12) 0.0000(13)
C4 0.0347(17) 0.0221(16) 0.0371(17) -0.0004(13) 0.0061(14) 0.0015(13)
C5 0.0372(19) 0.0350(19) 0.048(2) -0.0004(16) 0.0086(15) 0.0038(16)
C6 0.037(2) 0.054(2) 0.052(2) 0.0015(19) 0.0167(17) -0.0032(18)
C7 0.047(2) 0.044(2) 0.045(2) 0.0003(17) 0.0174(17) -0.0142(17)
C8 0.054(2) 0.0262(17) 0.0421(19) -0.0002(14) 0.0173(16) -0.0031(16)
C9 0.0383(18) 0.0237(15) 0.0281(15) -0.0011(12) 0.0082(13) -0.0013(13)
C10 0.0350(17) 0.0250(15) 0.0283(15) -0.0008(12) 0.0049(13) -0.0009(13)
C11 0.0391(19) 0.039(2) 0.0412(19) 0.0026(16) 0.0141(15) -0.0082(16)
C12 0.0265(16) 0.0366(18) 0.0425(18) 0.0027(15) 0.0119(14) -0.0068(14)
C13 0.044(2) 0.048(2) 0.057(2) 0.0008(19) 0.0156(19) 0.0066(18)
C14 0.0366(19) 0.058(2) 0.0376(19) 0.0100(18) 0.0000(16) 0.0181(18)
C15 0.039(2) 0.086(4) 0.040(2) 0.007(2) -0.0002(17) 0.004(2)
C16 0.049(2) 0.039(2) 0.048(2) 0.0010(17) 0.0066(17) 0.0010(17)

loop_
_atom_type_symbol
_atom_type_description
_atom_type_scat_dispersion_real
_atom_type_scat_dispersion_imag
_atom_type_scat_source
C C 0.0033 0.0016 'International Tables Vol C Tables 4.2.6.8 and 6.1.1.4'
H H 0.0000 0.0000 'International Tables Vol C Tables 4.2.6.8 and 6.1.1.4'
O O 0.0106 0.0060 'International Tables Vol C Tables 4.2.6.8 and 6.1.1.4'
Br Br -0.2901 2.4595 'International Tables Vol C Tables 4.2.6.8 and 6.1.1.4'
N N 0.0061 0.0033 'International Tables Vol C Tables 4.2.6.8 and 6.1.1.4'

loop_
_geom_angle_atom_site_label_1
_geom_angle_atom_site_label_2
_geom_angle_atom_site_label_3
_geom_angle
C3 N1 C11 131.6(3)
C3 N1 H1 114.2
C11 N1 H1 114.2
C15 N2 C16 117.5(4)
O3 C1 C2 121.6(3)
O3 C1 C9 120.1(3)
C2 C1 C9 118.3(3)
C3 C2 C1 123.3(3)
C3 C2 Br1 124.5(3)
C1 C2 Br1 112.3(2)
N1 C3 C2 132.0(3)
N1 C3 C4 110.4(3)
C2 C3 C4 117.6(3)
O2 C4 C10 121.5(3)
O2 C4 C3 118.4(3)
C10 C4 C3 120.1(3)
C10 C5 C6 120.0(4)
C10 C5 H5 120.0
C6 C5 H5 120.0
C7 C6 C5 119.6(4)
C7 C6 H6 120.2
C5 C6 H6 120.2
C8 C7 C6 120.5(3)
C8 C7 H7 119.7
C6 C7 H7 119.7
C7 C8 C9 120.0(3)
C7 C8 H8 120.0
C9 C8 H8 120.0
C10 C9 C8 119.1(3)
C10 C9 C1 121.0(3)
C8 C9 C1 119.9(3)
C5 C10 C9 120.8(3)
C5 C10 C4 119.8(3)
C9 C10 C4 119.4(3)
N1 C11 C12 111.8(3)
N1 C11 H11A 109.2
C12 C11 H11A 109.2
N1 C11 H11B 109.2
C12 C11 H11B 109.2
H11A C11 H11B 107.9
C16 C12 C13 116.9(3)
C16 C12 C11 120.9(3)
C13 C12 C11 122.2(3)
C14 C13 C12 123.9(4)
C14 C13 H13 118.0
C12 C13 H13 118.0
C15 C14 C13 117.7(4)
C15 C14 H14 121.2
C13 C14 H14 121.2
C14 C15 N2 124.3(4)
C14 C15 H15 117.9
N2 C15 H15 117.9
C12 C16 N2 119.7(4)
C12 C16 H16 120.1
N2 C16 H16 120.1

loop_
_geom_bond_atom_site_label_1
_geom_bond_atom_site_label_2
_geom_bond_distance
Br1 C2 1.895(3)
O2 C4 1.214(4)
O3 C1 1.225(4)
N1 C3 1.341(4)
N1 C11 1.453(4)
N1 H1 0.8600
N2 C15 1.369(6)
N2 C16 1.390(6)
C1 C2 1.453(5)
C1 C9 1.483(5)
C2 C3 1.369(5)
C3 C4 1.516(5)
C4 C10 1.470(5)
C5 C10 1.376(5)
C5 C6 1.385(6)
C5 H5 0.9300
C6 C7 1.384(6)
C6 H6 0.9300
C7 C8 1.378(5)
C7 H7 0.9300
C8 C9 1.392(5)
C8 H8 0.9300
C9 C10 1.387(5)
C11 C12 1.506(5)
C11 H11A 0.9700
C11 H11B 0.9700
C12 C16 1.377(5)
C12 C13 1.387(5)
C13 C14 1.322(5)
C13 H13 0.9300
C14 C15 1.308(6)
C14 H14 0.9300
C15 H15 0.9300
C16 H16 0.9300

loop_
_geom_torsion_atom_site_label_1
_geom_torsion_atom_site_label_2
_geom_torsion_atom_site_label_3
_geom_torsion_atom_site_label_4
_geom_torsion
O3 C1 C2 C3 -177.4(3)
C9 C1 C2 C3 3.0(5)
O3 C1 C2 Br1 3.3(4)
C9 C1 C2 Br1 -176.2(2)
C11 N1 C3 C2 -15.6(6)
C11 N1 C3 C4 166.1(3)
C1 C2 C3 N1 175.7(3)
Br1 C2 C3 N1 -5.2(5)
C1 C2 C3 C4 -6.1(5)
Br1 C2 C3 C4 173.0(2)
N1 C3 C4 O2 3.4(4)
C2 C3 C4 O2 -175.2(3)
N1 C3 C4 C10 -177.0(3)
C2 C3 C4 C10 4.4(4)
C10 C5 C6 C7 -0.8(6)
C5 C6 C7 C8 0.8(6)
C6 C7 C8 C9 -0.3(6)
C7 C8 C9 C10 -0.2(5)
C7 C8 C9 C1 -178.3(3)
O3 C1 C9 C10 -177.4(3)
C2 C1 C9 C10 2.2(4)
O3 C1 C9 C8 0.7(5)
C2 C1 C9 C8 -179.7(3)
C6 C5 C10 C9 0.4(5)
C6 C5 C10 C4 -177.7(3)
C8 C9 C10 C5 0.1(5)
C1 C9 C10 C5 178.2(3)
C8 C9 C10 C4 178.2(3)
C1 C9 C10 C4 -3.7(5)
O2 C4 C10 C5 -1.8(5)
C3 C4 C10 C5 178.6(3)
O2 C4 C10 C9 -180.0(3)
C3 C4 C10 C9 0.4(4)
C3 N1 C11 C12 -85.1(4)
N1 C11 C12 C16 -75.9(4)
N1 C11 C12 C13 102.3(4)
C16 C12 C13 C14 1.0(6)
C11 C12 C13 C14 -177.3(4)
C12 C13 C14 C15 -0.8(7)
C13 C14 C15 N2 0.1(7)
C16 N2 C15 C14 0.3(7)
C13 C12 C16 N2 -0.5(6)
C11 C12 C16 N2 177.9(4)
C15 N2 C16 C12 -0.1(6)
